data_2200271
loop_
_publ_author_name
'Gholivand, Khodayar'
'Tadjarodi, Azadeh'
'Taeb, Abbas'
'Garivani, Gholamhossein'
'Ng, Seik Weng'

_publ_section_title
;
 Bis(4-nitrophenyl) <i>N</i>,<i>N</i>-dimethylphosphoramidate
;
_journal_issue 5
_journal_name_full 'Acta Crystallographica Section E'
_journal_page_first o472
_journal_page_last o473
_journal_paper_doi 10.1107/S1600536801006766
_journal_volume 57
_journal_year 2001
_chemical_formula_iupac 'C14 H14 N3 O7 P'
_chemical_formula_moiety 'C14 H14 N3 O7 P'
_chemical_formula_sum 'C14 H14 N3 O7 P'
_chemical_formula_weight 367.25
_chemical_melting_point 143.5(5)
_chemical_name_systematic
;
N,N-dimethylphosphoramidic acid bis(4-nitrophenyl) ester
;
_space_group_IT_number 14
_symmetry_cell_setting monoclinic
_symmetry_space_group_name_Hall '-P 2yab'
_symmetry_space_group_name_H-M 'P 1 21/a 1'
_audit_creation_method SHELXL-97
_cell_angle_alpha 90.00
_cell_angle_beta 95.838(2)
_cell_angle_gamma 90.00
_cell_formula_units_Z 4
_cell_length_a 9.139(2)
_cell_length_b 11.083(2)
_cell_length_c 16.411(3)
_cell_measurement_reflns_used 25
_cell_measurement_temperature 298(2)
_cell_measurement_theta_max 18
_cell_measurement_theta_min 12
_cell_volume 1653.6(6)
_computing_cell_refinement 'CAD-4 EXPRESS'
_computing_data_collection 'CAD-4 EXPRESS (Enraf-Nonius, 1989)'
_computing_data_reduction 'NRCVAX (Gabe et al., 1989)'
_computing_molecular_graphics 'ORTEPII (Johnson, 1976)'
_computing_publication_material SHELXL97
_computing_structure_refinement 'SHELXL97 (Sheldrick, 1997)'
_computing_structure_solution 'SHELXS97 (Sheldrick, 1997)'
_diffrn_ambient_temperature 298(2)
_diffrn_measured_fraction_theta_full 1.000
_diffrn_measured_fraction_theta_max 1.000
_diffrn_measurement_device_type 'Enraf-Nonius CAD-4'
_diffrn_measurement_method \w-2\q
_diffrn_radiation_monochromator graphite
_diffrn_radiation_source 'fine-focus sealed tube'
_diffrn_radiation_type MoK\a
_diffrn_radiation_wavelength .71073
_diffrn_reflns_av_R_equivalents .016
_diffrn_reflns_av_sigmaI/netI .051
_diffrn_reflns_limit_h_max 12
_diffrn_reflns_limit_h_min 0
_diffrn_reflns_limit_k_max 0
_diffrn_reflns_limit_k_min -15
_diffrn_reflns_limit_l_max 22
_diffrn_reflns_limit_l_min -23
_diffrn_reflns_number 5105
_diffrn_reflns_theta_full 30.00
_diffrn_reflns_theta_max 30.00
_diffrn_reflns_theta_min 2.50
_diffrn_standards_decay_% <1
_diffrn_standards_interval_time 60
_diffrn_standards_number 3
_exptl_absorpt_coefficient_mu .209
_exptl_absorpt_correction_T_max .953
_exptl_absorpt_correction_T_min .898
_exptl_absorpt_correction_type empirical
_exptl_absorpt_process_details 'via \y scan (North et al., 1968)'
_exptl_crystal_colour Colorless
_exptl_crystal_density_diffrn 1.475
_exptl_crystal_density_method 'not measured'
_exptl_crystal_description 'Irregular block'
_exptl_crystal_F_000 760
_exptl_crystal_size_max .65
_exptl_crystal_size_mid .18
_exptl_crystal_size_min .18
_refine_diff_density_max .213
_refine_diff_density_min -.257
_refine_ls_extinction_method none
_refine_ls_goodness_of_fit_ref .922
_refine_ls_hydrogen_treatment refall
_refine_ls_matrix_type full
_refine_ls_number_parameters 282
_refine_ls_number_reflns 4823
_refine_ls_number_restraints 0
_refine_ls_restrained_S_all .922
_refine_ls_R_factor_all .0989
_refine_ls_R_factor_gt .0456
_refine_ls_shift/su_max <0.001
_refine_ls_shift/su_mean <0.001
_refine_ls_structure_factor_coef Fsqd
_refine_ls_weighting_details 'calc w = 1/[\s^2^(Fo^2^)+(0.0759P)^2^] where P = (Fo^2^+2Fc^2^)/3'
_refine_ls_weighting_scheme calc
_refine_ls_wR_factor_ref .1344
_reflns_number_gt 2557
_reflns_number_total 4823
_reflns_threshold_expression I>2\s(I)
_cod_data_source_file bt6036.cif
_cod_data_source_block I
_cod_depositor_comments
;
The following automatic conversions were performed:
'_symmetry_cell_setting' value 'Monoclinic' changed to 'monoclinic'
according to '/home/saulius/struct/CIF-dictionaries/cif_core.dic'
dictionary named 'cif_core.dic' version 2.4.1 from 2010-06-29.

Automatic conversion script
Id: cif_fix_enum 1527 2010-12-29 10:47:43Z saulius 

The following automatic conversions were performed:

'_chemical_melting_point' value '143-144' was changed to '143.5(5)' -
the average value was taken and precision was estimated.

Automatic conversion script
Id: cif_fix_values 1646 2011-03-28 12:23:43Z adriana 

The following automatic conversions were performed:

'_chemical_melting_point' value '143-144' was changed to '143.5(5)' -
the average value was taken and precision was
estimated.

'_symmetry_cell_setting' value 'Monoclinic' changed to
'monoclinic' according to
/home/saulius/struct/CIF-dictionaries/cif_core.dic dictionary named
'cif_core.dic' version 2.4.1 from 2010-06-29.

Automatic conversion script
Id: cif_fix_values 1715 2011-07-08 13:25:40Z adriana 
;
_cod_original_cell_volume 1653.5(5)
_cod_original_sg_symbol_H-M 'P 21/a'
_cod_database_code 2200271
_cod_database_fobs_code 2200271

loop_
_symmetry_equiv_pos_as_xyz
'x, y, z'
'-x+1/2, y+1/2, -z'
'-x, -y, -z'
'x-1/2, -y-1/2, z'

loop_
_atom_site_label
_atom_site_fract_x
_atom_site_fract_y
_atom_site_fract_z
_atom_site_U_iso_or_equiv
_atom_site_adp_type
_atom_site_calc_flag
_atom_site_refinement_flags
_atom_site_occupancy
_atom_site_disorder_assembly
_atom_site_disorder_group
_atom_site_type_symbol
P1 .52277(5) .46416(4) .27788(3) .04861(15) Uani d . 1 . . P
O1 .65806(15) .52294(11) .33169(8) .0580(4) Uani d . 1 . . O
O2 .9657(2) .36753(18) .67212(10) .0899(5) Uani d . 1 . . O
O3 1.0619(2) .23912(18) .59589(11) .0969(6) Uani d . 1 . . O
O4 .61086(14) .36642(12) .23028(8) .0583(4) Uani d . 1 . . O
O5 .3742(2) -.10725(16) .05943(12) .0947(6) Uani d . 1 . . O
O6 .2380(3) .02187(19) -.00993(12) .1161(8) Uani d . 1 . . O
O7 .40922(15) .41214(12) .32308(9) .0612(4) Uani d . 1 . . O
N1 .9786(2) .32234(17) .60607(11) .0634(4) Uani d . 1 . . N
N2 .3342(2) -.0039(2) .04428(12) .0728(5) Uani d . 1 . . N
N3 .46889(17) .56651(15) .21257(10) .0554(4) Uani d . 1 . . N
C1 .73351(19) .46569(16) .39975(11) .0488(4) Uani d . 1 . . C
C2 .8331(2) .37487(19) .38961(13) .0579(5) Uani d . 1 . . C
C3 .9124(2) .32727(19) .45735(13) .0577(5) Uani d . 1 . . C
C4 .8912(2) .37177(16) .53312(11) .0490(4) Uani d . 1 . . C
C5 .7908(2) .46074(18) .54392(13) .0575(5) Uani d . 1 . . C
C6 .7107(2) .50799(19) .47591(13) .0575(5) Uani d . 1 . . C
C7 .53685(19) .27564(17) .18405(11) .0490(4) Uani d . 1 . . C
C8 .5683(2) .15850(19) .20631(13) .0612(5) Uani d . 1 . . C
C9 .5008(2) .0665(2) .16059(14) .0636(5) Uani d . 1 . . C
C10 .4038(2) .09416(18) .09400(11) .0531(5) Uani d . 1 . . C
C11 .3700(3) .2107(2) .07197(13) .0657(6) Uani d . 1 . . C
C12 .4380(3) .3028(2) .11770(13) .0656(6) Uani d . 1 . . C
C13 .3291(3) .6297(2) .21513(17) .0696(6) Uani d . 1 . . C
C14 .5698(4) .6232(3) .1607(2) .0929(9) Uani d . 1 . . C
H3 .979(3) .269(2) .4549(14) .072(7) Uiso d . 1 . . H
H2 .849(2) .3467(19) .3405(14) .067(6) Uiso d . 1 . . H
H5 .771(2) .4874(18) .5960(14) .066(6) Uiso d . 1 . . H
H6 .645(2) .573(2) .4775(14) .075(7) Uiso d . 1 . . H
H8 .635(3) .141(2) .2532(15) .082(7) Uiso d . 1 . . H
H9 .526(3) -.011(2) .1710(14) .075(7) Uiso d . 1 . . H
H11 .302(3) .228(2) .0270(17) .098(8) Uiso d . 1 . . H
H12 .421(2) .383(2) .1011(14) .078(7) Uiso d . 1 . . H
H13A .280(2) .625(2) .1605(16) .076(7) Uiso d . 1 . . H
H13B .268(3) .591(3) .2550(19) .109(10) Uiso d . 1 . . H
H13C .352(3) .711(3) .2305(18) .104(9) Uiso d . 1 . . H
H14A .530(3) .632(3) .104(2) .112(10) Uiso d . 1 . . H
H14B .586(4) .718(3) .176(2) .134(12) Uiso d . 1 . . H
H14C .669(4) .585(3) .170(2) .125(11) Uiso d . 1 . . H

loop_
_atom_site_aniso_label
_atom_site_aniso_U_11
_atom_site_aniso_U_22
_atom_site_aniso_U_33
_atom_site_aniso_U_12
_atom_site_aniso_U_13
_atom_site_aniso_U_23
P1 .0462(3) .0482(3) .0501(3) -.0012(2) -.00152(19) -.0030(2)
O1 .0579(8) .0510(7) .0613(8) -.0060(6) -.0128(6) -.0024(6)
O2 .1024(13) .1145(14) .0507(9) .0183(11) -.0025(9) -.0023(9)
O3 .1104(14) .0940(12) .0824(11) .0446(11) -.0093(11) .0054(10)
O4 .0481(7) .0620(8) .0628(8) .0056(6) -.0046(6) -.0133(7)
O5 .1088(14) .0669(11) .1068(14) -.0050(10) .0034(11) -.0271(10)
O6 .1411(18) .1054(15) .0894(13) -.0263(13) -.0487(14) -.0128(11)
O7 .0599(8) .0631(8) .0618(8) -.0059(7) .0114(7) .0018(7)
N1 .0630(10) .0672(11) .0587(11) .0002(9) -.0003(8) .0062(9)
N2 .0791(13) .0771(13) .0622(11) -.0129(11) .0077(10) -.0152(10)
N3 .0491(8) .0545(9) .0616(9) .0023(7) .0010(7) .0064(7)
C1 .0460(9) .0463(9) .0522(10) -.0056(8) -.0047(8) -.0057(8)
C2 .0597(12) .0656(12) .0476(11) .0055(10) .0022(9) -.0112(9)
C3 .0554(12) .0552(11) .0618(12) .0094(10) .0029(9) -.0059(10)
C4 .0486(10) .0468(9) .0507(10) -.0043(8) .0002(8) .0005(8)
C5 .0616(12) .0606(12) .0501(11) .0023(10) .0048(9) -.0099(9)
C6 .0565(12) .0537(11) .0615(12) .0089(9) .0018(9) -.0094(9)
C7 .0449(9) .0527(10) .0482(10) .0054(8) -.0002(8) -.0061(8)
C8 .0597(11) .0617(12) .0582(12) .0113(10) -.0136(10) -.0001(10)
C9 .0697(13) .0496(12) .0690(13) .0098(10) -.0051(11) -.0018(10)
C10 .0537(10) .0596(11) .0458(10) -.0019(9) .0041(8) -.0088(9)
C11 .0748(14) .0700(14) .0478(11) .0025(11) -.0151(10) -.0012(10)
C12 .0786(14) .0554(12) .0582(12) .0067(11) -.0153(11) .0032(10)
C13 .0621(13) .0686(15) .0733(16) .0121(12) -.0161(12) -.0067(12)
C14 .0800(19) .095(2) .104(2) -.0102(16) .0121(17) .0388(18)

loop_
_atom_type_symbol
_atom_type_description
_atom_type_scat_dispersion_real
_atom_type_scat_dispersion_imag
_atom_type_scat_source
C C .0033 .0016 'International Tables Vol C Tables 4.2.6.8 and 6.1.1.4'
H H .0000 .0000 'International Tables Vol C Tables 4.2.6.8 and 6.1.1.4'
N N .0061 .0033 'International Tables Vol C Tables 4.2.6.8 and 6.1.1.4'
O O .0106 .0060 'International Tables Vol C Tables 4.2.6.8 and 6.1.1.4'
P P .1023 .0942 'International Tables Vol C Tables 4.2.6.8 and 6.1.1.4'

loop_
_geom_angle_atom_site_label_1
_geom_angle_atom_site_label_2
_geom_angle_atom_site_label_3
_geom_angle
_geom_angle_publ_flag
O7 P1 O1 115.81(8) yes
O7 P1 O4 113.65(8) yes
O1 P1 O4 98.49(7) yes
O7 P1 N3 115.77(8) yes
O1 P1 N3 104.53(8) yes
O4 P1 N3 106.75(9) yes
C1 O1 P1 123.38(11) no
C7 O4 P1 120.95(11) no
O2 N1 O3 123.73(19) no
O2 N1 C4 118.60(18) no
O3 N1 C4 117.66(18) n0
O6 N2 O5 123.2(2) no
O6 N2 C10 118.2(2) no
O5 N2 C10 118.6(2) no
C14 N3 C13 114.6(2) no
C14 N3 P1 121.70(17) no
C13 N3 P1 121.99(17) no
C6 C1 C2 121.57(18) no
C6 C1 O1 117.60(16) no
C2 C1 O1 120.73(17) no
C3 C2 C1 118.98(19) no
C3 C2 H2 118.7(14) no
C1 C2 H2 122.3(14) no
C2 C3 C4 119.10(19) no
C2 C3 H3 123.4(15) no
C4 C3 H3 117.5(15) no
C3 C4 C5 122.33(18) no
C3 C4 N1 119.22(18) no
C5 C4 N1 118.45(18) no
C4 C5 C6 118.51(19) no
C4 C5 H5 122.4(13) no
C6 C5 H5 119.0(13) no
C1 C6 C5 119.48(19) no
C1 C6 H6 116.4(14) no
C5 C6 H6 123.9(14) no
C8 C7 C12 121.39(19) no
C8 C7 O4 117.51(16) no
C12 C7 O4 121.09(17) no
C7 C8 C9 119.13(19) no
C7 C8 H8 120.7(14) no
C9 C8 H8 120.2(14) no
C10 C9 C8 119.2(2) no
C10 C9 H9 119.8(15) no
C8 C9 H9 120.8(15) no
C11 C10 C9 122.15(19) no
C11 C10 N2 118.66(18) no
C9 C10 N2 119.19(19) no
C10 C11 C12 118.58(19) no
C10 C11 H11 121.1(16) no
C12 C11 H11 120.3(16) no
C7 C12 C11 119.5(2) no
C7 C12 H12 120.8(14) no
C11 C12 H12 119.5(14) no
N3 C13 H13A 105.7(14) no
N3 C13 H13B 111.1(16) no
H13A C13 H13B 110(2) no
N3 C13 H13C 106.8(17) no
H13A C13 H13C 112(2) no
H13B C13 H13C 111(2) no
N3 C14 H14A 114.2(18) no
N3 C14 H14B 111.4(19) no
H14A C14 H14B 99(3) no
N3 C14 H14C 109.9(18) no
H14A C14 H14C 116(3) no
H14B C14 H14C 106(3) no

loop_
_geom_bond_atom_site_label_1
_geom_bond_atom_site_label_2
_geom_bond_site_symmetry_2
_geom_bond_distance
_geom_bond_publ_flag
P1 O7 . 1.4547(14) yes
P1 O1 . 1.5845(13) yes
P1 O4 . 1.5999(14) yes
P1 N3 . 1.6032(17) yes
O1 C1 . 1.403(2) no
O2 N1 . 1.211(2) no
O3 N1 . 1.218(2) no
O4 C7 . 1.393(2) no
O5 N2 . 1.220(3) no
O6 N2 . 1.220(3) no
N1 C4 . 1.475(2) no
N2 C10 . 1.465(3) no
N3 C14 . 1.460(3) no
N3 C13 . 1.461(3) no
C1 C6 . 1.370(3) no
C1 C2 . 1.379(3) no
C2 C3 . 1.369(3) no
C2 H2 . .89(2) no
C3 C4 . 1.370(3) no
C3 H3 . .90(2) no
C4 C5 . 1.370(3) no
C5 C6 . 1.375(3) no
C5 H5 . .94(2) no
C6 H6 . .94(2) no
C7 C8 . 1.371(3) no
C7 C12 . 1.376(3) no
C8 C9 . 1.374(3) no
C8 H8 . .95(3) no
C9 C10 . 1.370(3) no
C9 H9 . .90(2) no
C10 C11 . 1.368(3) no
C11 C12 . 1.377(3) no
C11 H11 . .94(3) no
C12 H12 . .93(2) no
C13 H13A . .96(2) no
C13 H13B . 1.00(3) no
C13 H13C . .95(3) no
C14 H14A . .97(3) no
C14 H14B . 1.08(3) no
C14 H14C . 1.00(3) no

loop_
_geom_torsion_atom_site_label_1
_geom_torsion_atom_site_label_2
_geom_torsion_atom_site_label_3
_geom_torsion_atom_site_label_4
_geom_torsion
_geom_torsion_publ_flag
O7 P1 O1 C1 47.65(16) no
O4 P1 O1 C1 -73.86(15) no
N3 P1 O1 C1 176.28(14) no
O7 P1 O4 C7 45.88(16) no
O1 P1 O4 C7 168.97(13) no
N3 P1 O4 C7 -82.98(15) no
O7 P1 N3 C14 -177.6(2) no
O1 P1 N3 C14 53.7(2) no
O4 P1 N3 C14 -50.0(2) no
O7 P1 N3 C13 18.0(2) no
O1 P1 N3 C13 -110.61(17) no
O4 P1 N3 C13 145.67(17) no
P1 O1 C1 C6 -106.60(18) no
P1 O1 C1 C2 77.0(2) no
C6 C1 C2 C3 -1.0(3) no
O1 C1 C2 C3 175.28(17) no
C1 C2 C3 C4 -.4(3) no
C2 C3 C4 C5 1.5(3) no
C2 C3 C4 N1 -178.79(18) no
O2 N1 C4 C3 175.4(2) no
O3 N1 C4 C3 -3.4(3) no
O2 N1 C4 C5 -4.9(3) no
O3 N1 C4 C5 176.33(19) no
C3 C4 C5 C6 -1.1(3) no
N1 C4 C5 C6 179.16(17) no
C2 C1 C6 C5 1.3(3) no
O1 C1 C6 C5 -175.02(17) no
C4 C5 C6 C1 -.3(3) no
P1 O4 C7 C8 -119.59(18) no
P1 O4 C7 C12 61.6(2) no
C12 C7 C8 C9 .9(3) no
O4 C7 C8 C9 -177.98(18) no
C7 C8 C9 C10 -.1(3) no
C8 C9 C10 C11 -.9(3) no
C8 C9 C10 N2 178.77(19) no
O6 N2 C10 C11 -7.1(3) no
O5 N2 C10 C11 173.5(2) no
O6 N2 C10 C9 173.2(2) no
O5 N2 C10 C9 -6.2(3) no
C9 C10 C11 C12 1.1(3) no
N2 C10 C11 C12 -178.6(2) no
C8 C7 C12 C11 -.7(3) no
O4 C7 C12 C11 178.14(19) no
C10 C11 C12 C7 -.3(3) no

loop_
_cod_related_entry_id
_cod_related_entry_database
_cod_related_entry_code
1 ChemSpider 21132907
